data_7208425
loop_
_publ_author_name
'Zhang, Hai-Xia'
'Wang, Fei'
'Tan, Yan-Xi'
'Kang, Yao'
'Zhang, Jian'

_publ_section_title
;
 Homochiral porous metal--organic frameworks containing only achiral
 building blocks for enantioselective separation
;
_journal_issue 32
_journal_name_full 'Journal of Materials Chemistry'
_journal_page_first 16288
_journal_paper_doi 10.1039/c2jm33269h
_journal_volume 22
_journal_year 2012
_chemical_formula_sum 'C28 H24 Co2 N6 O9'
_chemical_formula_weight 706.39
_chemical_name_systematic
;
?
;
_space_group_IT_number 19
_symmetry_cell_setting orthorhombic
_symmetry_space_group_name_Hall 'P 2ac 2ab'
_symmetry_space_group_name_H-M 'P 21 21 21'
_atom_sites_solution_hydrogens geom
_atom_sites_solution_primary direct
_atom_sites_solution_secondary difmap
_audit_creation_method SHELXL-97
_cell_angle_alpha 90.00
_cell_angle_beta 90.00
_cell_angle_gamma 90.00
_cell_formula_units_Z 4
_cell_length_a 11.249(4)
_cell_length_b 13.238(4)
_cell_length_c 26.050(9)
_cell_measurement_reflns_used 11710
_cell_measurement_temperature 173(2)
_cell_measurement_theta_max 27.4816
_cell_measurement_theta_min 2.1921
_cell_volume 3879(2)
_computing_cell_refinement 'Bruker XSCANS'
_computing_data_collection 'Bruker XSCANS'
_computing_data_reduction 'Bruker SHELXTL'
_computing_molecular_graphics 'Bruker SHELXTL'
_computing_publication_material 'Bruker SHELXTL'
_computing_structure_refinement 'SHELXL-97 (Sheldrick, 1997)'
_computing_structure_solution 'SHELXS-97 (Sheldrick, 1990)'
_diffrn_ambient_temperature 173(2)
_diffrn_detector_area_resol_mean none
_diffrn_measured_fraction_theta_full 0.998
_diffrn_measured_fraction_theta_max 0.998
_diffrn_measurement_device_type 'Bruker P4'
_diffrn_measurement_method '\w scans'
_diffrn_radiation_monochromator graphite
_diffrn_radiation_source 'fine-focus sealed tube'
_diffrn_radiation_type MoK\a
_diffrn_radiation_wavelength 0.71073
_diffrn_reflns_av_R_equivalents 0.1093
_diffrn_reflns_av_sigmaI/netI 0.1130
_diffrn_reflns_limit_h_max 13
_diffrn_reflns_limit_h_min -14
_diffrn_reflns_limit_k_max 17
_diffrn_reflns_limit_k_min -15
_diffrn_reflns_limit_l_max 31
_diffrn_reflns_limit_l_min -33
_diffrn_reflns_number 33922
_diffrn_reflns_theta_full 27.46
_diffrn_reflns_theta_max 27.46
_diffrn_reflns_theta_min 2.19
_diffrn_standards_decay_% none
_diffrn_standards_interval_count none
_diffrn_standards_interval_time none
_diffrn_standards_number none
_exptl_absorpt_coefficient_mu 0.904
_exptl_absorpt_correction_T_max 1.0000
_exptl_absorpt_correction_T_min 0.5880
_exptl_absorpt_correction_type multi-scan
_exptl_crystal_colour red
_exptl_crystal_density_diffrn 1.209
_exptl_crystal_density_method 'not measured'
_exptl_crystal_description Prism
_exptl_crystal_F_000 1440
_exptl_crystal_size_max 0.2000
_exptl_crystal_size_mid 0.2000
_exptl_crystal_size_min 0.2000
_refine_diff_density_max 0.733
_refine_diff_density_min -0.801
_refine_diff_density_rms 0.174
_refine_ls_abs_structure_details 'Flack H D (1983), Acta Cryst. A39, 876-881'
_refine_ls_abs_structure_Flack 0.11(3)
_refine_ls_extinction_method none
_refine_ls_goodness_of_fit_ref 1.174
_refine_ls_hydrogen_treatment none
_refine_ls_matrix_type full
_refine_ls_number_parameters 450
_refine_ls_number_reflns 8859
_refine_ls_number_restraints 1
_refine_ls_restrained_S_all 1.174
_refine_ls_R_factor_all 0.0954
_refine_ls_R_factor_gt 0.0856
_refine_ls_shift/su_max 0.003
_refine_ls_shift/su_mean 0.000
_refine_ls_structure_factor_coef Fsqd
_refine_ls_weighting_details 'calc w=1/[\s^2^(Fo^2^)+(0.0990P)^2^+3.3176P] where P=(Fo^2^+2Fc^2^)/3'
_refine_ls_weighting_scheme calc
_refine_ls_wR_factor_gt 0.2186
_refine_ls_wR_factor_ref 0.2343
_reflns_number_gt 8229
_reflns_number_total 8859
_reflns_threshold_expression >2sigma(I)
_cod_data_source_file c2jm33269h.txt
_cod_data_source_block 1_acetonitrile
_cod_depositor_comments
;
The following automatic conversions were performed:

'_symmetry_cell_setting' value 'Orthorhombic' changed to
'orthorhombic' according to
/home/saulius/struct/CIF-dictionaries/cif_core.dic dictionary named
'cif_core.dic' version 2.4.1 from
2010-06-29.

'_exptl_absorpt_correction_type' value 'Multi-scan'
changed to 'multi-scan' according to
/home/saulius/struct/CIF-dictionaries/cif_core.dic dictionary named
'cif_core.dic' version 2.4.1 from 2010-06-29.

Automatic conversion script
Id: cif_fix_values 1891 2012-01-12 08:04:46Z andrius 
;
_cod_original_sg_symbol_H-M P2(1)2(1)2(1)
_cod_database_code 7208425

loop_
_symmetry_equiv_pos_as_xyz
'x, y, z'
'-x+1/2, -y, z+1/2'
'x+1/2, -y+1/2, -z'
'-x, y+1/2, -z+1/2'

loop_
_atom_site_label
_atom_site_type_symbol
_atom_site_fract_x
_atom_site_fract_y
_atom_site_fract_z
_atom_site_U_iso_or_equiv
_atom_site_adp_type
_atom_site_occupancy
_atom_site_symmetry_multiplicity
_atom_site_calc_flag
_atom_site_refinement_flags
Co1 Co 0.33853(7) 0.43908(7) 0.07952(3) 0.0189(2) Uani 1 1 d .
Co2 Co 0.59198(7) 0.56151(7) 0.13693(3) 0.0184(2) Uani 1 1 d .
O1 O 0.4784(4) 0.4382(4) 0.02784(17) 0.0229(9) Uani 1 1 d .
O8 O 0.4276(4) 0.3470(4) 0.13232(17) 0.0211(9) Uani 1 1 d .
O7 O 0.5504(4) 0.4410(4) 0.18207(17) 0.0237(9) Uani 1 1 d .
O6 O 0.6405(4) 0.4677(4) 0.07625(19) 0.0241(10) Uani 1 1 d .
O5 O 0.1949(4) 0.4470(4) 0.12940(18) 0.0255(10) Uani 1 1 d .
O4 O 0.1310(4) 0.8130(4) -0.09271(19) 0.0262(11) Uani 1 1 d .
C24 C 0.1587(6) 0.5240(5) 0.1538(3) 0.0256(14) Uani 1 1 d .
N4 N -0.2235(5) 0.5494(4) 0.1570(2) 0.0216(11) Uani 1 1 d .
N3 N 0.4419(4) 0.1581(4) 0.2989(2) 0.0203(11) Uani 1 1 d .
C23 C 0.0232(6) 0.5328(5) 0.1586(3) 0.0242(14) Uani 1 1 d .
O3 O 0.2197(5) 0.5948(5) 0.1706(2) 0.0373(13) Uani 1 1 d .
N2 N 0.2419(5) 0.5313(4) 0.0243(2) 0.0236(12) Uani 1 1 d .
O2 O -0.0459(4) 0.7694(4) -0.0590(2) 0.0317(12) Uani 1 1 d .
C22 C 0.4705(6) 0.2912(5) 0.2163(3) 0.0213(13) Uani 1 1 d .
C21 C 0.4096(7) 0.2026(5) 0.2106(3) 0.0268(14) Uani 1 1 d .
H21A H 0.3757 0.1851 0.1784 0.032 Uiso 1 1 calc R
C20 C 0.5201(7) 0.3103(6) 0.2638(3) 0.0308(17) Uani 1 1 d .
H20A H 0.5656 0.3700 0.2687 0.037 Uiso 1 1 calc R
C19 C 0.0640(5) 0.7603(5) -0.0647(3) 0.0201(13) Uani 1 1 d .
C18 C 0.2495(7) 0.6594(6) -0.0405(3) 0.0289(16) Uani 1 1 d .
H18A H 0.2945 0.6961 -0.0651 0.035 Uiso 1 1 calc R
C17 C 0.3019(6) 0.5891(5) -0.0097(3) 0.0239(14) Uani 1 1 d .
H17A H 0.3855 0.5802 -0.0124 0.029 Uiso 1 1 calc R
C16 C -0.0498(6) 0.4483(6) 0.1569(3) 0.0293(15) Uani 1 1 d .
H16A H -0.0155 0.3828 0.1555 0.035 Uiso 1 1 calc R
C15 C -0.0300(6) 0.6248(6) 0.1610(3) 0.0285(16) Uani 1 1 d .
H15A H 0.0168 0.6844 0.1632 0.034 Uiso 1 1 calc R
N1 N 0.7657(5) 0.1927(5) -0.0446(2) 0.0239(12) Uani 1 1 d .
C14 C 0.1233(6) 0.5459(5) 0.0291(3) 0.0288(16) Uani 1 1 d .
H14A H 0.0804 0.5052 0.0528 0.035 Uiso 1 1 calc R
C13 C 0.6810(6) 0.2495(6) -0.0668(3) 0.0302(16) Uani 1 1 d .
H13A H 0.6600 0.2357 -0.1015 0.036 Uiso 1 1 calc R
C12 C 0.3978(7) 0.1377(5) 0.2529(3) 0.0280(15) Uani 1 1 d .
H12A H 0.3561 0.0760 0.2483 0.034 Uiso 1 1 calc R
C11 C -0.1715(6) 0.4588(5) 0.1572(3) 0.0248(14) Uani 1 1 d .
H11A H -0.2199 0.4000 0.1575 0.030 Uiso 1 1 calc R
C10 C 0.1251(6) 0.6763(5) -0.0345(3) 0.0233(14) Uani 1 1 d .
C9 C 0.5858(6) 0.4260(5) 0.0403(2) 0.0237(13) Uani 1 1 d .
C8 C 0.6536(6) 0.3498(5) 0.0083(3) 0.0244(13) Uani 1 1 d .
C7 C 0.7458(7) 0.2967(7) 0.0301(3) 0.0357(19) Uani 1 1 d .
H7A H 0.7748 0.3146 0.0632 0.043 Uiso 1 1 calc R
C6 C 0.0612(6) 0.6182(6) 0.0006(3) 0.0280(15) Uani 1 1 d .
H6A H -0.0219 0.6276 0.0051 0.034 Uiso 1 1 calc R
C5 C 0.7963(7) 0.2159(7) 0.0030(3) 0.040(2) Uani 1 1 d .
H5A H 0.8551 0.1761 0.0196 0.048 Uiso 1 1 calc R
C4 C 0.4832(6) 0.3659(5) 0.1730(3) 0.0220(14) Uani 1 1 d .
C3 C -0.1550(7) 0.6313(6) 0.1602(3) 0.0278(15) Uani 1 1 d .
H3A H -0.1915 0.6959 0.1621 0.033 Uiso 1 1 calc R
C2 C 0.6237(6) 0.3264(5) -0.0416(3) 0.0260(15) Uani 1 1 d .
H2A H 0.5632 0.3637 -0.0587 0.031 Uiso 1 1 calc R
C1 C 0.5050(8) 0.2447(6) 0.3039(3) 0.0349(18) Uani 1 1 d .
H1A H 0.5397 0.2604 0.3362 0.042 Uiso 1 1 calc R
O1W O 0.4073(4) 0.5742(3) 0.11338(17) 0.0187(8) Uani 1 1 d .
H10A H 0.3584 0.5917 0.1437 0.022 Uiso 1 1 calc R
H10B H 0.3999 0.6301 0.0884 0.022 Uiso 1 1 calc R
C33 C 0.1104(17) 0.8667(13) 0.0753(9) 0.055(6) Uani 0.50 1 d P
C34 C 0.5232(17) 0.1274(14) 0.0766(7) 0.050(5) Uani 0.50 1 d P
H34A H 0.6040 0.1188 0.0632 0.075 Uiso 0.50 1 calc PR
H34B H 0.5204 0.1871 0.0989 0.075 Uiso 0.50 1 calc PR
H34C H 0.4677 0.1362 0.0480 0.075 Uiso 0.50 1 calc PR
C35 C 0.490(2) 0.0399(12) 0.1055(7) 0.049(5) Uani 0.50 1 d P
N7 N 0.0206(18) 0.8588(17) 0.0951(8) 0.073(6) Uani 0.50 1 d P
C32 C 0.2202(14) 0.8836(14) 0.0499(8) 0.051(6) Uani 0.50 1 d P
H32A H 0.2638 0.8198 0.0472 0.076 Uiso 0.50 1 calc PR
H32B H 0.2675 0.9323 0.0696 0.076 Uiso 0.50 1 calc PR
H32C H 0.2052 0.9105 0.0155 0.076 Uiso 0.50 1 calc PR
N6 N 0.447(2) -0.0236(14) 0.1319(7) 0.066(6) Uani 0.50 1 d P
N5 N -0.145(3) 0.848(2) 0.2400(12) 0.106(11) Uani 0.50 1 d P
C31 C -0.216(3) 0.914(4) 0.2220(14) 0.126(18) Uani 0.50 1 d P
C30 C -0.302(2) 0.992(3) 0.2098(13) 0.113(14) Uani 0.50 1 d P
H30A H -0.2988 1.0064 0.1729 0.170 Uiso 0.50 1 calc PR
H30B H -0.2820 1.0536 0.2289 0.170 Uiso 0.50 1 calc PR
H30C H -0.3815 0.9694 0.2192 0.170 Uiso 0.50 1 calc PR
N8 N 0.868(2) 0.1863(14) 0.1435(8) 0.077(7) Uani 0.50 1 d P
C36 C 1.031(6) 0.123(5) 0.190(3) 0.22(3) Uiso 0.50 1 d PD
C37 C 1.117(5) 0.032(4) 0.201(2) 0.19(2) Uiso 0.50 1 d PD
H37A H 1.1768 0.0527 0.2263 0.291 Uiso 0.50 1 calc PR
H37B H 1.1567 0.0110 0.1693 0.291 Uiso 0.50 1 calc PR
H37C H 1.0711 -0.0250 0.2149 0.291 Uiso 0.50 1 calc PR

loop_
_atom_site_aniso_label
_atom_site_aniso_U_11
_atom_site_aniso_U_22
_atom_site_aniso_U_33
_atom_site_aniso_U_23
_atom_site_aniso_U_13
_atom_site_aniso_U_12
Co1 0.0188(4) 0.0166(4) 0.0212(4) 0.0001(4) -0.0007(3) -0.0001(4)
Co2 0.0178(4) 0.0165(4) 0.0209(4) -0.0003(4) 0.0017(3) 0.0000(4)
O1 0.024(2) 0.022(2) 0.022(2) 0.002(2) -0.0004(17) 0.003(2)
O8 0.025(2) 0.019(2) 0.019(2) 0.0055(19) -0.0026(18) -0.0001(18)
O7 0.027(2) 0.018(2) 0.026(2) 0.005(2) -0.0042(18) -0.010(2)
O6 0.020(2) 0.027(3) 0.026(2) -0.006(2) -0.0055(19) 0.0034(17)
O5 0.021(2) 0.022(2) 0.033(3) -0.003(2) 0.0030(18) 0.0049(19)
O4 0.022(2) 0.027(3) 0.029(3) 0.007(2) 0.0024(19) 0.0046(19)
C24 0.023(3) 0.027(3) 0.028(3) -0.001(3) -0.001(3) -0.003(3)
N4 0.019(2) 0.019(3) 0.026(3) 0.001(2) 0.001(2) 0.005(2)
N3 0.015(2) 0.021(3) 0.025(3) 0.004(2) -0.001(2) -0.007(2)
C23 0.019(3) 0.026(4) 0.028(3) 0.001(3) 0.000(3) -0.010(2)
O3 0.030(3) 0.038(3) 0.044(3) -0.013(3) 0.006(2) -0.008(2)
N2 0.026(3) 0.023(3) 0.022(3) 0.002(2) 0.000(2) -0.005(2)
O2 0.025(2) 0.033(3) 0.037(3) 0.010(2) 0.000(2) 0.008(2)
C22 0.020(3) 0.016(3) 0.028(3) 0.009(3) 0.005(3) -0.001(2)
C21 0.035(4) 0.022(3) 0.023(3) 0.004(3) 0.002(3) 0.000(3)
C20 0.045(4) 0.022(4) 0.026(4) 0.011(3) -0.007(3) -0.009(3)
C19 0.017(3) 0.017(3) 0.026(3) -0.001(3) -0.001(2) 0.002(2)
C18 0.028(4) 0.022(3) 0.037(4) 0.009(3) 0.002(3) -0.002(3)
C17 0.023(3) 0.024(4) 0.025(3) 0.001(3) 0.003(3) 0.003(2)
C16 0.024(3) 0.023(4) 0.041(4) 0.003(3) 0.001(3) -0.004(3)
C15 0.012(3) 0.035(4) 0.038(4) -0.002(3) 0.000(3) -0.004(3)
N1 0.022(3) 0.028(3) 0.022(3) -0.004(2) 0.004(2) 0.002(2)
C14 0.025(3) 0.020(4) 0.042(4) -0.001(3) -0.003(3) 0.001(3)
C13 0.025(3) 0.029(4) 0.036(4) -0.006(3) -0.009(3) 0.005(3)
C12 0.037(4) 0.016(3) 0.031(4) 0.002(3) -0.008(3) -0.002(3)
C11 0.024(3) 0.018(3) 0.033(4) 0.002(3) 0.003(3) 0.001(2)
C10 0.026(3) 0.020(3) 0.025(3) -0.003(3) -0.006(2) 0.002(2)
C9 0.025(3) 0.023(3) 0.022(3) 0.007(3) 0.004(3) 0.006(3)
C8 0.031(3) 0.019(3) 0.023(3) -0.002(3) 0.003(3) 0.003(3)
C7 0.034(4) 0.044(5) 0.030(4) -0.009(4) -0.012(3) 0.016(4)
C6 0.024(3) 0.027(4) 0.033(4) 0.001(3) -0.007(3) 0.000(3)
C5 0.035(4) 0.049(5) 0.036(4) -0.012(4) -0.008(3) 0.027(4)
C4 0.028(3) 0.012(3) 0.025(3) 0.004(3) 0.007(3) 0.004(2)
C3 0.025(3) 0.024(3) 0.035(4) -0.007(3) -0.003(3) 0.003(3)
C2 0.032(4) 0.021(3) 0.025(3) 0.002(3) -0.004(3) 0.011(3)
C1 0.045(4) 0.034(4) 0.026(4) 0.001(3) -0.015(3) -0.009(4)
O1W 0.021(2) 0.010(2) 0.025(2) 0.0014(17) -0.0010(18) -0.0013(18)
C33 0.042(10) 0.026(8) 0.098(16) 0.001(10) -0.055(11) -0.003(7)
C34 0.058(11) 0.041(10) 0.051(11) -0.022(9) 0.035(10) 0.001(8)
C35 0.085(14) 0.016(8) 0.047(10) -0.018(7) -0.008(10) -0.007(8)
N7 0.064(12) 0.083(15) 0.071(13) 0.039(12) -0.031(10) -0.023(11)
C32 0.025(8) 0.043(11) 0.085(14) -0.043(10) -0.023(8) 0.019(7)
N6 0.113(16) 0.048(10) 0.038(9) -0.007(8) 0.006(10) -0.024(10)
N5 0.087(18) 0.10(2) 0.13(2) -0.080(19) -0.002(17) -0.038(16)
C31 0.08(2) 0.20(5) 0.10(2) -0.03(3) 0.04(2) -0.09(3)
C30 0.064(15) 0.14(3) 0.14(3) 0.08(2) -0.062(17) -0.046(18)
N8 0.114(18) 0.038(10) 0.077(13) -0.006(9) -0.019(13) -0.025(11)

loop_
_atom_type_symbol
_atom_type_description
_atom_type_scat_dispersion_real
_atom_type_scat_dispersion_imag
_atom_type_scat_source
C C 0.0033 0.0016 'International Tables Vol C Tables 4.2.6.8 and 6.1.1.4'
H H 0.0000 0.0000 'International Tables Vol C Tables 4.2.6.8 and 6.1.1.4'
N N 0.0061 0.0033 'International Tables Vol C Tables 4.2.6.8 and 6.1.1.4'
O O 0.0106 0.0060 'International Tables Vol C Tables 4.2.6.8 and 6.1.1.4'
Co Co 0.3494 0.9721 'International Tables Vol C Tables 4.2.6.8 and 6.1.1.4'

loop_
_geom_angle_atom_site_label_1
_geom_angle_atom_site_label_2
_geom_angle_atom_site_label_3
_geom_angle
_geom_angle_site_symmetry_1
_geom_angle_site_symmetry_3
O1 Co1 O5 176.9(2) . .
O1 Co1 O8 93.43(18) . .
O5 Co1 O8 89.47(19) . .
O1 Co1 N1 90.6(2) . 3_455
O5 Co1 N1 90.5(2) . 3_455
O8 Co1 N1 89.3(2) . 3_455
O1 Co1 O1W 89.90(18) . .
O5 Co1 O1W 88.91(18) . .
O8 Co1 O1W 92.45(18) . .
N1 Co1 O1W 178.1(2) 3_455 .
O1 Co1 N2 87.3(2) . .
O5 Co1 N2 89.8(2) . .
O8 Co1 N2 178.3(2) . .
N1 Co1 N2 89.1(2) 3_455 .
O1W Co1 N2 89.08(19) . .
O7 Co2 O4 178.1(2) . 3_565
O7 Co2 O6 91.8(2) . .
O4 Co2 O6 90.1(2) 3_565 .
O7 Co2 N3 88.6(2) . 4_655
O4 Co2 N3 89.6(2) 3_565 4_655
O6 Co2 N3 175.02(18) . 4_655
O7 Co2 N4 91.3(2) . 1_655
O4 Co2 N4 89.5(2) 3_565 1_655
O6 Co2 N4 83.52(19) . 1_655
N3 Co2 N4 91.5(2) 4_655 1_655
O7 Co2 O1W 90.23(17) . .
O4 Co2 O1W 89.05(17) 3_565 .
O6 Co2 O1W 94.73(17) . .
N3 Co2 O1W 90.23(18) 4_655 .
N4 Co2 O1W 177.69(19) 1_655 .
C9 O1 Co1 124.1(4) . .
C4 O8 Co1 132.6(4) . .
C4 O7 Co2 129.9(4) . .
C9 O6 Co2 134.7(4) . .
C24 O5 Co1 127.2(5) . .
C19 O4 Co2 129.9(4) . 3_465
O3 C24 O5 127.3(7) . .
O3 C24 C23 117.6(7) . .
O5 C24 C23 115.0(6) . .
C3 N4 C11 118.5(6) . .
C3 N4 Co2 121.0(5) . 1_455
C11 N4 Co2 119.5(5) . 1_455
C12 N3 C1 117.1(6) . .
C12 N3 Co2 121.3(5) . 4_645
C1 N3 Co2 121.6(5) . 4_645
C15 C23 C16 117.6(6) . .
C15 C23 C24 120.7(6) . .
C16 C23 C24 121.5(7) . .
C14 N2 C17 118.1(6) . .
C14 N2 Co1 120.8(5) . .
C17 N2 Co1 120.1(5) . .
C21 C22 C20 117.2(6) . .
C21 C22 C4 122.0(7) . .
C20 C22 C4 120.8(6) . .
C22 C21 C12 119.2(7) . .
C22 C21 H21A 120.4 . .
C12 C21 H21A 120.4 . .
C1 C20 C22 121.2(7) . .
C1 C20 H20A 119.4 . .
C22 C20 H20A 119.4 . .
O2 C19 O4 127.2(6) . .
O2 C19 C10 117.1(6) . .
O4 C19 C10 115.7(5) . .
C17 C18 C10 117.9(7) . .
C17 C18 H18A 121.0 . .
C10 C18 H18A 121.1 . .
N2 C17 C18 123.8(6) . .
N2 C17 H17A 118.1 . .
C18 C17 H17A 118.1 . .
C11 C16 C23 120.4(7) . .
C11 C16 H16A 119.8 . .
C23 C16 H16A 119.8 . .
C23 C15 C3 119.6(7) . .
C23 C15 H15A 120.2 . .
C3 C15 H15A 120.2 . .
C5 N1 C13 117.3(6) . .
C5 N1 Co1 119.3(5) . 3
C13 N1 Co1 123.1(5) . 3
N2 C14 C6 122.8(7) . .
N2 C14 H14A 118.6 . .
C6 C14 H14A 118.6 . .
N1 C13 C2 122.8(7) . .
N1 C13 H13A 118.6 . .
C2 C13 H13A 118.6 . .
N3 C12 C21 123.4(7) . .
N3 C12 H12A 118.3 . .
C21 C12 H12A 118.3 . .
N4 C11 C16 121.8(7) . .
N4 C11 H11A 119.1 . .
C16 C11 H11A 119.1 . .
C6 C10 C18 119.4(7) . .
C6 C10 C19 120.5(6) . .
C18 C10 C19 120.0(6) . .
O6 C9 O1 127.5(6) . .
O6 C9 C8 117.3(6) . .
O1 C9 C8 115.2(6) . .
C7 C8 C2 117.4(7) . .
C7 C8 C9 119.5(6) . .
C2 C8 C9 123.0(6) . .
C8 C7 C5 119.1(7) . .
C8 C7 H7A 120.5 . .
C5 C7 H7A 120.4 . .
C10 C6 C14 117.9(6) . .
C10 C6 H6A 121.1 . .
C14 C6 H6A 121.0 . .
N1 C5 C7 123.0(7) . .
N1 C5 H5A 118.5 . .
C7 C5 H5A 118.5 . .
O8 C4 O7 127.5(6) . .
O8 C4 C22 117.0(6) . .
O7 C4 C22 115.5(6) . .
N4 C3 C15 122.0(7) . .
N4 C3 H3A 119.0 . .
C15 C3 H3A 119.0 . .
C13 C2 C8 120.2(6) . .
C13 C2 H2A 119.9 . .
C8 C2 H2A 119.9 . .
N3 C1 C20 121.9(7) . .
N3 C1 H1A 119.1 . .
C20 C1 H1A 119.0 . .
Co1 O1W Co2 113.42(19) . .
Co1 O1W H10A 108.9 . .
Co2 O1W H10A 108.9 . .
Co1 O1W H10B 108.9 . .
Co2 O1W H10B 108.9 . .
H10A O1W H10B 107.7 . .
N7 C33 C32 176(2) . .
C35 C34 H34A 109.5 . .
C35 C34 H34B 109.5 . .
H34A C34 H34B 109.5 . .
C35 C34 H34C 109.4 . .
H34A C34 H34C 109.5 . .
H34B C34 H34C 109.5 . .
N6 C35 C34 169(2) . .
C33 C32 H32A 109.3 . .
C33 C32 H32B 109.6 . .
H32A C32 H32B 109.5 . .
C33 C32 H32C 109.5 . .
H32A C32 H32C 109.5 . .
H32B C32 H32C 109.5 . .
N5 C31 C30 171(4) . .
C31 C30 H30A 109.8 . .
C31 C30 H30B 109.7 . .
H30A C30 H30B 109.5 . .
C31 C30 H30C 108.9 . .
H30A C30 H30C 109.5 . .
H30B C30 H30C 109.5 . .
C37 C36 N8 148(5) . .
C36 C37 H37A 106.8 . .
C36 C37 H37B 110.4 . .
H37A C37 H37B 109.5 . .
C36 C37 H37C 111.2 . .
H37A C37 H37C 109.5 . .
H37B C37 H37C 109.5 . .

loop_
_geom_bond_atom_site_label_1
_geom_bond_atom_site_label_2
_geom_bond_distance
_geom_bond_site_symmetry_2
Co1 O1 2.071(4) .
Co1 O5 2.076(4) .
Co1 O8 2.093(5) .
Co1 N1 2.132(6) 3_455
Co1 O1W 2.139(4) .
Co1 N2 2.177(6) .
Co2 O7 2.037(5) .
Co2 O4 2.069(5) 3_565
Co2 O6 2.083(5) .
Co2 N3 2.139(6) 4_655
Co2 N4 2.146(5) 1_655
Co2 O1W 2.173(4) .
O1 C9 1.260(8) .
O8 C4 1.255(8) .
O7 C4 1.271(8) .
O6 C9 1.249(8) .
O5 C24 1.269(9) .
O4 C19 1.260(8) .
O4 Co2 2.069(5) 3_465
C24 O3 1.241(9) .
C24 C23 1.534(9) .
N4 C3 1.332(9) .
N4 C11 1.334(8) .
N4 Co2 2.146(5) 1_455
N3 C12 1.325(9) .
N3 C1 1.355(9) .
N3 Co2 2.139(6) 4_645
C23 C15 1.358(10) .
C23 C16 1.389(9) .
N2 C14 1.354(9) .
N2 C17 1.352(9) .
O2 C19 1.251(8) .
C22 C21 1.366(9) .
C22 C20 1.381(10) .
C22 C4 1.507(9) .
C21 C12 1.403(10) .
C21 H21A 0.9500 .
C20 C1 1.370(10) .
C20 H20A 0.9500 .
C19 C10 1.525(9) .
C18 C17 1.361(10) .
C18 C10 1.426(10) .
C18 H18A 0.9500 .
C17 H17A 0.9500 .
C16 C11 1.377(9) .
C16 H16A 0.9500 .
C15 C3 1.409(9) .
C15 H15A 0.9500 .
N1 C5 1.323(10) .
N1 C13 1.344(9) .
N1 Co1 2.132(6) 3
C14 C6 1.398(10) .
C14 H14A 0.9500 .
C13 C2 1.373(10) .
C13 H13A 0.9500 .
C12 H12A 0.9500 .
C11 H11A 0.9500 .
C10 C6 1.395(10) .
C9 C8 1.515(9) .
C8 C7 1.375(10) .
C8 C2 1.379(10) .
C7 C5 1.402(11) .
C7 H7A 0.9500 .
C6 H6A 0.9500 .
C5 H5A 0.9500 .
C3 H3A 0.9500 .
C2 H2A 0.9500 .
C1 H1A 0.9500 .
O1W H10A 0.9900 .
O1W H10B 0.9900 .
C33 N7 1.14(3) .
C33 C32 1.42(3) .
C34 C35 1.43(3) .
C34 H34A 0.9800 .
C34 H34B 0.9800 .
C34 H34C 0.9800 .
C35 N6 1.19(3) .
C32 H32A 0.9800 .
C32 H32B 0.9800 .
C32 H32C 0.9800 .
N5 C31 1.27(5) .
C31 C30 1.45(6) .
C30 H30A 0.9800 .
C30 H30B 0.9800 .
C30 H30C 0.9800 .
N8 C36 2.35(6) .
C36 C37 1.58(2) .
C37 H37A 0.9800 .
C37 H37B 0.9800 .
C37 H37C 0.9800 .
